data_7063258
loop_
_publ_author_name
'Bardina, Elena E.'
'Matnurov, Egor M.'
'Bakaev, Ivan V.'
'Rakhmanova, Mariana I.'
'Davydova, Maria P.'
'Artem&#x2019;ev, Alexander V.'
'Babak, Maria V.'
'Gushchin, Artem L.'

_publ_section_title
;
 Dinuclear gold(i) complexes with pyrimidine- and m-carborane-based
 bisphosphine ligands: synthesis, structure, photoluminescence and
 cytotoxicity against malignant pleural mesothelioma
;
_journal_issue 26
_journal_name_full 'New Journal of Chemistry'
_journal_page_first 11918
_journal_page_last 11924
_journal_paper_doi 10.1039/D4NJ02047B
_journal_volume 48
_journal_year 2024
_chemical_formula_sum 'C28 H22 Au2 Cl2 N2 P2'
_chemical_formula_weight 913.25
_chemical_properties_physical Light-sensitive,Photo-sensitive
_space_group_crystal_system triclinic
_space_group_IT_number 2
_space_group_name_Hall '-P 1'
_space_group_name_H-M_alt 'P -1'
_atom_sites_solution_hydrogens geom
_audit_creation_method SHELXL-2019/3
_audit_update_record
;
2024-04-27 deposited with the CCDC.	2024-06-04 downloaded from the CCDC.
;
_cell_angle_alpha 94.5480(10)
_cell_angle_beta 91.6010(10)
_cell_angle_gamma 90.4710(10)
_cell_formula_units_Z 4
_cell_length_a 9.2240(2)
_cell_length_b 13.7796(3)
_cell_length_c 21.7778(4)
_cell_measurement_reflns_used 9920
_cell_measurement_temperature 150(2)
_cell_measurement_theta_max 30.50
_cell_measurement_theta_min 2.22
_cell_volume 2758.08(10)
_computing_cell_refinement 'SAINT (Bruker-AXS, 2016)'
_computing_data_collection 'APEX3 (Bruker-AXS, 2016)'
_computing_data_reduction 'SAINT (Bruker-AXS, 2016)'
_computing_molecular_graphics 'ShelXle (H\"ubschle, 2011)'
_computing_publication_material 'enCIFer (Allen et al., 2004)'
_computing_structure_refinement 'SHELXL-2019/2 (Sheldrick, 2019)'
_computing_structure_solution 'SHELXT 2018/2 (Sheldrick, 2018)'
_diffrn_ambient_temperature 150(2)
_diffrn_detector PIXEL
_diffrn_detector_area_resol_mean 7.41
_diffrn_detector_type 'Bruker PHOTON III area detector'
_diffrn_measured_fraction_theta_full 1.000
_diffrn_measured_fraction_theta_max 0.998
_diffrn_measurement_details
;
Data collection was performed by Aleksandr S. Sukhikh
 in XRD Facility of NIIC SB RAS.
;
_diffrn_measurement_device 'three-circle diffractometer'
_diffrn_measurement_device_type 'Bruker D8 Venture diffractometer'
_diffrn_measurement_method '\w and \f scans'
_diffrn_radiation_type MoK\a
_diffrn_radiation_wavelength 0.71073
_diffrn_reflns_av_R_equivalents 0.0449
_diffrn_reflns_av_unetI/netI 0.0558
_diffrn_reflns_Laue_measured_fraction_full 1.000
_diffrn_reflns_Laue_measured_fraction_max 0.998
_diffrn_reflns_limit_h_max 13
_diffrn_reflns_limit_h_min -13
_diffrn_reflns_limit_k_max 19
_diffrn_reflns_limit_k_min -19
_diffrn_reflns_limit_l_max 31
_diffrn_reflns_limit_l_min -31
_diffrn_reflns_number 51948
_diffrn_reflns_point_group_measured_fraction_full 1.000
_diffrn_reflns_point_group_measured_fraction_max 0.998
_diffrn_reflns_theta_full 25.242
_diffrn_reflns_theta_max 30.523
_diffrn_reflns_theta_min 1.690
_diffrn_source 'Incoatec IuS3.0 microfocus X-ray tube'
_exptl_absorpt_coefficient_mu 10.957
_exptl_absorpt_correction_T_max 0.7461
_exptl_absorpt_correction_T_min 0.4215
_exptl_absorpt_correction_type multi-scan
_exptl_absorpt_process_details
;
SADABS 2016/2: Krause, L., Herbst-Irmer, R., Sheldrick G.M. & Stalke D.,
 J. Appl. Cryst. 48 (2015) 3-10
;
_exptl_crystal_colour colorless
_exptl_crystal_density_diffrn 2.199
_exptl_crystal_description block
_exptl_crystal_F_000 1704
_exptl_crystal_recrystallization_method 'slow diffusion of diethyl ether into a solution of complexes in dichloromethane'
_exptl_crystal_size_max 0.200
_exptl_crystal_size_mid 0.200
_exptl_crystal_size_min 0.150
_refine_diff_density_max 1.584
_refine_diff_density_min -2.154
_refine_diff_density_rms 0.142
_refine_ls_extinction_method none
_refine_ls_goodness_of_fit_ref 1.066
_refine_ls_hydrogen_treatment constr
_refine_ls_matrix_type full
_refine_ls_number_parameters 750
_refine_ls_number_reflns 16837
_refine_ls_number_restraints 739
_refine_ls_restrained_S_all 1.045
_refine_ls_R_factor_all 0.0358
_refine_ls_R_factor_gt 0.0296
_refine_ls_shift/su_max 0.001
_refine_ls_shift/su_mean 0.000
_refine_ls_structure_factor_coef Fsqd
_refine_ls_weighting_details 'w=1/[\s^2^(Fo^2^)+0.8746P] where P=(Fo^2^+2Fc^2^)/3'
_refine_ls_weighting_scheme calc
_refine_ls_wR_factor_gt 0.0701
_refine_ls_wR_factor_ref 0.0725
_reflns_Friedel_coverage 0.000
_reflns_number_gt 14870
_reflns_number_total 16837
_reflns_threshold_expression 'I > 2\s(I)'
_cod_data_source_file d4nj02047b2.cif
_cod_data_source_block ES-1
_cod_depositor_comments 'Adding full bibliography for 7063258--7063259.cif.'
_cod_database_code 7063258
_shelx_shelxl_version_number 2019/3
_shelx_space_group_comment
;
The symmetry employed for this shelxl refinement is uniquely defined
by the following loop, which should always be used as a source of
symmetry information in preference to the above space-group names.
They are only intended as comments.
;
_shelx_estimated_absorpt_t_min 0.218
_shelx_estimated_absorpt_t_max 0.290

loop_
_space_group_symop_operation_xyz
'x, y, z'
'-x, -y, -z'

loop_
_atom_site_label
_atom_site_type_symbol
_atom_site_fract_x
_atom_site_fract_y
_atom_site_fract_z
_atom_site_U_iso_or_equiv
_atom_site_adp_type
_atom_site_occupancy
_atom_site_site_symmetry_order
_atom_site_calc_flag
_atom_site_refinement_flags_posn
_atom_site_refinement_flags_adp
_atom_site_refinement_flags_occupancy
_atom_site_disorder_assembly
_atom_site_disorder_group
Au4 Au -0.38264(2) -0.06421(2) 0.23574(2) 0.02375(3) Uani 1 1 d . . . . .
Cl4 Cl -0.61599(10) -0.02538(8) 0.21077(5) 0.0401(2) Uani 1 1 d . . . . .
P4 P -0.15618(9) -0.10995(6) 0.25522(4) 0.01990(16) Uani 1 1 d . . . . .
N3 N -0.0355(3) 0.0472(2) 0.21574(13) 0.0243(6) Uani 1 1 d . . . . .
N4 N 0.1428(3) 0.1553(2) 0.26546(13) 0.0247(6) Uani 1 1 d . . . . .
C35 C 0.1494(3) 0.0987(2) 0.31250(14) 0.0199(6) Uani 1 1 d . . . . .
C36 C 0.0622(3) 0.0171(2) 0.31467(14) 0.0202(6) Uani 1 1 d . . . . .
H36 H 0.065124 -0.021205 0.349088 0.024 Uiso 1 1 calc R U . . .
C37 C -0.0293(3) -0.0061(2) 0.26430(14) 0.0192(6) Uani 1 1 d . . . . .
C38 C 0.0503(4) 0.1257(2) 0.21953(16) 0.0262(7) Uani 1 1 d . . . . .
H38 H 0.045052 0.165043 0.185675 0.031 Uiso 1 1 calc R U . . .
C39 C 0.2775(4) 0.0519(2) 0.42954(15) 0.0230(6) Uani 1 1 d . . . . .
C40 C 0.1957(5) 0.0645(3) 0.48109(18) 0.0369(9) Uani 1 1 d . . . . .
H40 H 0.138001 0.120964 0.487565 0.044 Uiso 1 1 calc R U . . .
C41 C 0.1970(6) -0.0057(3) 0.5243(2) 0.0505(12) Uani 1 1 d . . . . .
H41 H 0.140621 0.003779 0.560060 0.061 Uiso 1 1 calc R U . . .
C42 C 0.2784(5) -0.0873(3) 0.51527(19) 0.0402(9) Uani 1 1 d . . . . .
H42 H 0.277970 -0.135094 0.544408 0.048 Uiso 1 1 calc R U . . .
C43 C 0.3607(5) -0.1001(3) 0.4641(2) 0.0484(11) Uani 1 1 d . . . . .
H43 H 0.417257 -0.157144 0.457641 0.058 Uiso 1 1 calc R U . . .
C44 C 0.3622(5) -0.0309(3) 0.4218(2) 0.0411(10) Uani 1 1 d . . . . .
H44 H 0.421824 -0.039828 0.386925 0.049 Uiso 1 1 calc R U . . .
C45 C -0.1342(4) -0.1779(2) 0.32240(15) 0.0252(7) Uani 1 1 d . . . . .
C46 C -0.0013(5) -0.2160(3) 0.33941(19) 0.0392(9) Uani 1 1 d . . . . .
H46 H 0.082712 -0.203792 0.316859 0.047 Uiso 1 1 calc R U . . .
C47 C 0.0078(6) -0.2721(4) 0.3896(2) 0.0562(13) Uani 1 1 d . . . . .
H47 H 0.098654 -0.297302 0.401889 0.067 Uiso 1 1 calc R U . . .
C48 C -0.1155(6) -0.2913(4) 0.4217(2) 0.0556(13) Uani 1 1 d . . . . .
H48 H -0.109247 -0.330969 0.455364 0.067 Uiso 1 1 calc R U . . .
C49 C -0.2450(5) -0.2537(4) 0.40524(19) 0.0477(11) Uani 1 1 d . . . . .
H49 H -0.328834 -0.266904 0.427676 0.057 Uiso 1 1 calc R U . . .
C50 C -0.2558(4) -0.1967(3) 0.35625(17) 0.0341(8) Uani 1 1 d . . . . .
H50 H -0.346697 -0.169941 0.345467 0.041 Uiso 1 1 calc R U . . .
C51 C -0.0781(4) -0.1831(2) 0.19138(15) 0.0229(6) Uani 1 1 d . . . . .
C52 C 0.0696(4) -0.1772(3) 0.18071(17) 0.0303(8) Uani 1 1 d . . . . .
H52 H 0.131173 -0.135592 0.206935 0.036 Uiso 1 1 calc R U . . .
C53 C 0.1259(5) -0.2331(3) 0.1312(2) 0.0432(10) Uani 1 1 d . . . . .
H53 H 0.226708 -0.229709 0.123652 0.052 Uiso 1 1 calc R U . . .
C54 C 0.0379(6) -0.2926(3) 0.09334(19) 0.0496(12) Uani 1 1 d . . . . .
H54 H 0.077637 -0.329587 0.059292 0.060 Uiso 1 1 calc R U . . .
C55 C -0.1085(6) -0.2997(3) 0.10399(18) 0.0447(10) Uani 1 1 d . . . . .
H55 H -0.169018 -0.341815 0.077625 0.054 Uiso 1 1 calc R U . . .
C56 C -0.1671(4) -0.2448(2) 0.15347(16) 0.0300(8) Uani 1 1 d . . . . .
H56 H -0.267655 -0.249656 0.161223 0.036 Uiso 1 1 calc R U . . .
Au1 Au 0.56872(2) 0.34961(2) -0.01129(2) 0.02606(4) Uani 1 1 d . . . . .
Cl1 Cl 0.45188(15) 0.43921(9) -0.08092(5) 0.0540(3) Uani 1 1 d . . . . .
P1 P 0.68785(9) 0.26514(6) 0.05626(4) 0.01962(16) Uani 1 1 d . . . . .
P2 P 0.66947(9) 0.44375(6) 0.30017(4) 0.01980(16) Uani 1 1 d . . . . .
N1 N 0.4807(3) 0.2450(2) 0.13895(13) 0.0254(6) Uani 1 1 d . . . . .
N2 N 0.4717(3) 0.3217(2) 0.24143(13) 0.0262(6) Uani 1 1 d . . . . .
C1 C 0.6886(4) 0.1348(2) 0.04151(15) 0.0237(6) Uani 1 1 d . . . . .
C2 C 0.6651(4) 0.0930(3) -0.01847(16) 0.0312(8) Uani 1 1 d . . . . .
H2 H 0.643061 0.133324 -0.050814 0.037 Uiso 1 1 calc R U . . .
C3 C 0.6737(5) -0.0061(3) -0.03114(19) 0.0429(10) Uani 1 1 d . . . . .
H3 H 0.657397 -0.034199 -0.072024 0.052 Uiso 1 1 calc R U . . .
C4 C 0.7065(6) -0.0651(3) 0.0165(2) 0.0494(12) Uani 1 1 d . . . . .
H4 H 0.712147 -0.133632 0.008148 0.059 Uiso 1 1 calc R U . . .
C5 C 0.7304(5) -0.0241(3) 0.0753(2) 0.0447(10) Uani 1 1 d . . . . .
H5 H 0.754480 -0.064613 0.107345 0.054 Uiso 1 1 calc R U . . .
C6 C 0.7202(4) 0.0750(3) 0.08881(17) 0.0316(8) Uani 1 1 d . . . . .
H6 H 0.734515 0.102429 0.129976 0.038 Uiso 1 1 calc R U . . .
C7 C 0.8771(3) 0.3044(2) 0.06682(14) 0.0205(6) Uani 1 1 d . . . . .
C8 C 0.9073(4) 0.4047(3) 0.06985(18) 0.0303(8) Uani 1 1 d . . . . .
H8 H 0.830549 0.449775 0.066870 0.036 Uiso 1 1 calc R U . . .
C9 C 1.0494(4) 0.4375(3) 0.0772(2) 0.0375(9) Uani 1 1 d . . . . .
H9 H 1.070325 0.505315 0.079736 0.045 Uiso 1 1 calc R U . . .
C10 C 1.1618(4) 0.3711(3) 0.08086(18) 0.0356(8) Uani 1 1 d . . . . .
H10 H 1.259331 0.393849 0.085616 0.043 Uiso 1 1 calc R U . . .
C11 C 1.1322(4) 0.2728(3) 0.07762(17) 0.0308(8) Uani 1 1 d . . . . .
H11 H 1.209085 0.227780 0.080493 0.037 Uiso 1 1 calc R U . . .
C12 C 0.9903(4) 0.2395(3) 0.07018(15) 0.0248(7) Uani 1 1 d . . . . .
H12 H 0.970448 0.171492 0.067364 0.030 Uiso 1 1 calc R U . . .
C13 C 0.6106(3) 0.2868(2) 0.13298(14) 0.0190(6) Uani 1 1 d . . . . .
C14 C 0.4201(4) 0.2636(3) 0.19352(17) 0.0294(7) Uani 1 1 d . . . . .
H14 H 0.330053 0.231989 0.198969 0.035 Uiso 1 1 calc R U . . .
C15 C 0.6009(3) 0.3628(2) 0.23421(14) 0.0194(6) Uani 1 1 d . . . . .
C16 C 0.6770(3) 0.3463(2) 0.17983(14) 0.0200(6) Uani 1 1 d . . . . .
H16 H 0.769946 0.374622 0.175258 0.024 Uiso 1 1 calc R U . . .
C17 C 0.5603(3) 0.5510(2) 0.29430(15) 0.0204(6) Uani 1 1 d . . . . .
C18 C 0.5463(3) 0.5951(2) 0.23894(16) 0.0244(7) Uani 1 1 d . . . . .
H18 H 0.594518 0.568167 0.203648 0.029 Uiso 1 1 calc R U . . .
C19 C 0.4636(4) 0.6771(3) 0.23489(18) 0.0293(7) Uani 1 1 d . . . . .
H19 H 0.454749 0.706265 0.196899 0.035 Uiso 1 1 calc R U . . .
C20 C 0.3934(4) 0.7171(3) 0.2861(2) 0.0353(9) Uani 1 1 d . . . . .
H20 H 0.337925 0.774535 0.283537 0.042 Uiso 1 1 calc R U . . .
C21 C 0.4042(4) 0.6734(3) 0.3407(2) 0.0394(9) Uani 1 1 d . . . . .
H21 H 0.353965 0.700016 0.375471 0.047 Uiso 1 1 calc R U . . .
C22 C 0.4877(4) 0.5908(3) 0.34547(17) 0.0283(7) Uani 1 1 d . . . . .
H22 H 0.495257 0.561542 0.383466 0.034 Uiso 1 1 calc R U . . .
C23 C 0.8528(3) 0.4697(2) 0.27833(17) 0.0243(7) Uani 1 1 d . . . . .
C24 C 0.9519(4) 0.3932(3) 0.27926(18) 0.0295(7) Uani 1 1 d . . . . .
H24 H 0.922148 0.332083 0.292174 0.035 Uiso 1 1 calc R U . . .
C25 C 1.0930(4) 0.4065(3) 0.26144(19) 0.0337(8) Uani 1 1 d . . . . .
H25 H 1.159497 0.354236 0.261570 0.040 Uiso 1 1 calc R U . . .
C26 C 1.1374(4) 0.4957(3) 0.2434(2) 0.0351(9) Uani 1 1 d . . . . .
H26 H 1.234140 0.504566 0.230927 0.042 Uiso 1 1 calc R U . . .
C27 C 1.0408(4) 0.5720(3) 0.2437(2) 0.0397(10) Uani 1 1 d . . . . .
H27 H 1.071896 0.633478 0.231658 0.048 Uiso 1 1 calc R U . . .
C28 C 0.8992(4) 0.5596(3) 0.2613(2) 0.0334(9) Uani 1 1 d . . . . .
H28 H 0.833742 0.612484 0.261675 0.040 Uiso 1 1 calc R U . . .
C29 C 0.0363(7) 0.2517(5) 0.4212(3) 0.0286(16) Uani 0.497(4) 1 d D U P A 1
H29 H -0.015739 0.191754 0.420030 0.034 Uiso 0.497(4) 1 calc R U P A 1
C30 C 0.1802(8) 0.2532(5) 0.4026(3) 0.0169(13) Uani 0.497(4) 1 d D U P A 1
C31 C 0.2533(7) 0.3414(5) 0.4021(3) 0.0293(16) Uani 0.497(4) 1 d D U P A 1
H31 H 0.350045 0.343698 0.388408 0.035 Uiso 0.497(4) 1 calc R U P A 1
C32 C 0.1833(10) 0.4261(6) 0.4221(5) 0.043(2) Uani 0.497(4) 1 d D U P A 1
H32 H 0.232821 0.486823 0.421873 0.052 Uiso 0.497(4) 1 calc R U P A 1
C33 C 0.0447(9) 0.4241(6) 0.4419(4) 0.0393(19) Uani 0.497(4) 1 d D U P A 1
H33 H -0.000685 0.482944 0.456133 0.047 Uiso 0.497(4) 1 calc R U P A 1
C34 C -0.0297(7) 0.3372(5) 0.4413(3) 0.0314(16) Uani 0.497(4) 1 d D U P A 1
H34 H -0.126665 0.336118 0.454821 0.038 Uiso 0.497(4) 1 calc R U P A 1
Cl3A Cl 0.7335(11) 0.1655(10) 0.3150(6) 0.0315(10) Uani 0.497(4) 1 d . . P A 1
Au3A Au 0.49306(16) 0.16055(9) 0.33981(5) 0.01876(13) Uani 0.497(4) 1 d . . P A 1
P3A P 0.2696(7) 0.1441(8) 0.3728(5) 0.0179(10) Uani 0.497(4) 1 d . . P A 1
C29B C 0.2464(7) 0.2540(5) 0.4062(3) 0.0168(13) Uani 0.503(4) 1 d D U P A 2
C30B C 0.1100(7) 0.2929(5) 0.3991(3) 0.0253(14) Uani 0.503(4) 1 d D U P A 2
H30B H 0.033535 0.254196 0.379666 0.030 Uiso 0.503(4) 1 calc R U P A 2
C31B C 0.0847(8) 0.3891(5) 0.4205(3) 0.0290(15) Uani 0.503(4) 1 d D U P A 2
H31B H -0.008943 0.415849 0.415195 0.035 Uiso 0.503(4) 1 calc R U P A 2
C32B C 0.3554(6) 0.3102(4) 0.4377(3) 0.0226(13) Uani 0.503(4) 1 d D U P A 2
H32B H 0.448465 0.283224 0.444451 0.027 Uiso 0.503(4) 1 calc R U P A 2
C33B C 0.3277(7) 0.4052(5) 0.4592(3) 0.0263(14) Uani 0.503(4) 1 d D U P A 2
H33B H 0.401762 0.443060 0.481067 0.032 Uiso 0.503(4) 1 calc R U P A 2
C34B C 0.1938(8) 0.4454(6) 0.4493(4) 0.0277(17) Uani 0.503(4) 1 d D U P A 2
H34B H 0.177033 0.511728 0.462219 0.033 Uiso 0.503(4) 1 calc R U P A 2
Cl3B Cl 0.7568(11) 0.1671(9) 0.3058(6) 0.0345(13) Uani 0.503(4) 1 d . . P A 2
Au3B Au 0.52455(16) 0.14643(10) 0.33589(6) 0.01991(14) Uani 0.503(4) 1 d . . P A 2
P3B P 0.3005(7) 0.1357(7) 0.3722(5) 0.0156(9) Uani 0.503(4) 1 d . . P A 2
Au2A Au 0.68675(11) 0.38631(2) 0.38965(2) 0.01785(11) Uani 0.511(2) 1 d . . P B 3
Cl2A Cl 0.71701(19) 0.34475(12) 0.48933(7) 0.0286(4) Uani 0.511(2) 1 d . . P B 3
Au2B Au 0.62648(12) 0.38220(3) 0.39351(2) 0.01831(12) Uani 0.489(2) 1 d . . P B 4
Cl2B Cl 0.5847(2) 0.33686(13) 0.49108(8) 0.0280(4) Uani 0.489(2) 1 d . . P B 4

loop_
_atom_site_aniso_label
_atom_site_aniso_U_11
_atom_site_aniso_U_22
_atom_site_aniso_U_33
_atom_site_aniso_U_23
_atom_site_aniso_U_13
_atom_site_aniso_U_12
Au4 0.02250(6) 0.02366(7) 0.02491(7) 0.00075(5) 0.00067(5) 0.00174(5)
Cl4 0.0250(4) 0.0460(6) 0.0484(6) -0.0005(4) -0.0050(4) 0.0071(4)
P4 0.0242(4) 0.0182(4) 0.0173(4) 0.0012(3) 0.0017(3) 0.0009(3)
N3 0.0317(15) 0.0248(14) 0.0168(13) 0.0040(10) -0.0006(11) 0.0024(11)
N4 0.0338(15) 0.0214(14) 0.0193(14) 0.0034(10) 0.0009(11) 0.0016(11)
C35 0.0226(14) 0.0194(14) 0.0176(15) 0.0004(11) 0.0005(12) 0.0036(11)
C36 0.0260(15) 0.0187(14) 0.0161(14) 0.0016(11) 0.0027(12) 0.0015(11)
C37 0.0212(14) 0.0183(14) 0.0181(14) 0.0002(11) 0.0036(11) 0.0037(11)
C38 0.0352(18) 0.0255(17) 0.0191(16) 0.0094(13) -0.0002(14) 0.0018(13)
C39 0.0281(16) 0.0211(15) 0.0200(15) 0.0047(12) -0.0046(13) -0.0038(12)
C40 0.050(2) 0.031(2) 0.030(2) 0.0049(15) 0.0068(17) 0.0082(17)
C41 0.082(4) 0.042(2) 0.029(2) 0.0094(18) 0.021(2) 0.001(2)
C42 0.058(3) 0.034(2) 0.030(2) 0.0131(16) -0.0117(18) -0.0072(18)
C43 0.054(3) 0.031(2) 0.062(3) 0.014(2) 0.005(2) 0.0110(19)
C44 0.052(2) 0.0253(19) 0.047(3) 0.0035(16) 0.015(2) 0.0028(16)
C45 0.0325(17) 0.0250(16) 0.0181(15) 0.0016(12) 0.0030(13) -0.0009(13)
C46 0.042(2) 0.043(2) 0.035(2) 0.0174(18) 0.0088(18) 0.0128(18)
C47 0.068(3) 0.067(3) 0.038(2) 0.026(2) 0.002(2) 0.029(3)
C48 0.079(3) 0.060(3) 0.031(2) 0.023(2) 0.008(2) 0.012(3)
C49 0.058(3) 0.062(3) 0.025(2) 0.0148(19) 0.0078(19) -0.005(2)
C50 0.0336(19) 0.047(2) 0.0229(18) 0.0096(16) 0.0023(15) -0.0039(16)
C51 0.0355(17) 0.0171(15) 0.0165(15) 0.0028(11) 0.0037(13) 0.0041(12)
C52 0.0383(19) 0.0211(17) 0.0324(19) 0.0028(14) 0.0130(16) 0.0029(14)
C53 0.061(3) 0.030(2) 0.041(2) 0.0062(16) 0.028(2) 0.0062(18)
C54 0.097(3) 0.026(2) 0.028(2) 0.0005(15) 0.031(2) 0.005(2)
C55 0.088(3) 0.0223(19) 0.0222(19) -0.0049(14) 0.000(2) -0.0019(19)
C56 0.048(2) 0.0177(16) 0.0240(17) 0.0019(12) -0.0018(15) -0.0013(14)
Au1 0.02923(7) 0.03174(7) 0.01773(7) 0.00640(5) -0.00461(5) 0.00667(5)
Cl1 0.0773(8) 0.0571(7) 0.0273(5) 0.0062(5) -0.0185(5) 0.0312(6)
P1 0.0223(4) 0.0218(4) 0.0150(4) 0.0040(3) -0.0025(3) 0.0011(3)
P2 0.0234(4) 0.0179(4) 0.0179(4) 0.0028(3) -0.0055(3) -0.0001(3)
N1 0.0215(13) 0.0332(16) 0.0212(14) 0.0018(11) -0.0029(11) -0.0069(11)
N2 0.0234(13) 0.0343(16) 0.0208(14) 0.0023(11) 0.0007(11) -0.0079(12)
C1 0.0286(16) 0.0229(16) 0.0195(15) 0.0025(12) -0.0013(13) -0.0027(12)
C2 0.040(2) 0.0363(19) 0.0170(16) 0.0024(14) -0.0002(15) -0.0037(16)
C3 0.067(3) 0.035(2) 0.0258(19) -0.0052(15) 0.006(2) 0.001(2)
C4 0.082(3) 0.025(2) 0.042(2) -0.0024(16) 0.013(2) 0.006(2)
C5 0.070(3) 0.027(2) 0.037(2) 0.0065(16) 0.002(2) 0.0096(19)
C6 0.049(2) 0.0247(17) 0.0213(17) 0.0030(13) -0.0012(16) 0.0069(15)
C7 0.0211(14) 0.0258(16) 0.0151(14) 0.0040(12) 0.0001(12) 0.0022(12)
C8 0.0296(17) 0.0252(17) 0.037(2) 0.0061(15) 0.0045(15) 0.0025(13)
C9 0.036(2) 0.0288(19) 0.047(2) 0.0015(17) 0.0043(18) -0.0079(15)
C10 0.0227(16) 0.047(2) 0.037(2) 0.0007(17) 0.0020(15) -0.0028(15)
C11 0.0233(16) 0.042(2) 0.0263(18) -0.0018(15) -0.0036(14) 0.0097(14)
C12 0.0278(16) 0.0269(17) 0.0193(16) -0.0006(12) -0.0002(13) 0.0058(13)
C13 0.0191(13) 0.0207(15) 0.0177(14) 0.0054(11) -0.0013(11) 0.0004(11)
C14 0.0242(16) 0.037(2) 0.0264(18) 0.0007(14) -0.0003(14) -0.0103(14)
C15 0.0212(14) 0.0214(15) 0.0165(14) 0.0076(11) -0.0014(11) -0.0009(11)
C16 0.0205(14) 0.0227(15) 0.0171(15) 0.0045(11) -0.0012(11) -0.0038(11)
C17 0.0168(13) 0.0228(16) 0.0220(15) 0.0043(12) -0.0001(12) 0.0020(11)
C18 0.0208(15) 0.0292(17) 0.0239(16) 0.0081(13) -0.0009(13) 0.0016(12)
C19 0.0246(16) 0.0314(18) 0.0340(19) 0.0161(15) -0.0014(14) 0.0028(13)
C20 0.0219(16) 0.036(2) 0.050(2) 0.0095(17) 0.0023(16) 0.0114(14)
C21 0.0286(19) 0.050(2) 0.041(2) 0.0053(18) 0.0129(17) 0.0164(17)
C22 0.0242(16) 0.038(2) 0.0241(17) 0.0071(14) 0.0047(14) 0.0043(14)
C23 0.0197(14) 0.0193(15) 0.0327(19) -0.0017(13) -0.0090(13) 0.0012(11)
C24 0.0274(16) 0.0216(16) 0.039(2) 0.0028(14) -0.0078(15) 0.0019(13)
C25 0.0262(17) 0.0273(18) 0.047(2) -0.0016(16) -0.0062(16) 0.0077(14)
C26 0.0207(16) 0.033(2) 0.050(3) -0.0020(17) -0.0041(16) -0.0008(14)
C27 0.0266(18) 0.0234(18) 0.070(3) 0.0086(18) -0.0024(18) -0.0017(14)
C28 0.0210(15) 0.0197(17) 0.060(3) 0.0050(16) -0.0040(16) 0.0015(12)
C29 0.016(3) 0.032(3) 0.037(4) 0.001(3) -0.004(3) 0.003(2)
C30 0.013(3) 0.017(3) 0.021(3) -0.003(2) -0.003(3) 0.004(3)
C31 0.026(3) 0.023(3) 0.037(4) -0.008(3) 0.006(3) -0.001(2)
C32 0.051(5) 0.023(4) 0.054(7) -0.006(4) 0.008(5) 0.001(3)
C33 0.056(5) 0.033(4) 0.028(4) -0.004(3) 0.005(4) 0.019(3)
C34 0.024(3) 0.044(4) 0.025(4) -0.004(3) -0.002(3) 0.015(3)
Cl3A 0.027(3) 0.0266(13) 0.041(3) -0.0005(15) 0.0197(18) 0.000(2)
Au3A 0.0136(3) 0.0201(3) 0.0224(2) 0.00013(17) 0.0011(2) 0.0009(2)
P3A 0.016(3) 0.0169(17) 0.0207(13) 0.0020(11) 0.000(2) 0.0033(18)
C29B 0.010(3) 0.022(3) 0.018(3) 0.004(2) 0.002(3) -0.001(2)
C30B 0.020(3) 0.031(3) 0.024(3) -0.003(3) -0.003(3) 0.000(3)
C31B 0.034(4) 0.029(3) 0.024(4) 0.000(3) -0.001(3) 0.009(3)
C32B 0.017(3) 0.026(3) 0.025(3) 0.002(2) 0.001(2) -0.004(2)
C33B 0.026(3) 0.025(3) 0.028(4) 0.000(3) 0.007(3) -0.003(2)
C34B 0.035(4) 0.020(4) 0.028(4) -0.003(3) 0.006(3) 0.005(3)
Cl3B 0.026(3) 0.0228(13) 0.056(4) 0.000(2) 0.0218(17) 0.0029(16)
Au3B 0.0133(3) 0.0211(3) 0.0251(2) 0.00055(19) 0.0010(2) -0.0003(2)
P3B 0.015(2) 0.0147(19) 0.0167(12) 0.0005(11) -0.004(2) 0.0006(18)
Au2A 0.0196(3) 0.02108(12) 0.01334(12) 0.00471(9) -0.00060(14) 0.00112(13)
Cl2A 0.0366(9) 0.0323(9) 0.0177(8) 0.0102(6) -0.0083(6) -0.0017(7)
Au2B 0.0198(3) 0.02249(13) 0.01324(13) 0.00484(9) 0.00189(14) 0.00118(14)
Cl2B 0.0386(10) 0.0289(9) 0.0177(8) 0.0081(6) 0.0048(7) 0.0005(7)

loop_
_atom_type_symbol
_atom_type_description
_atom_type_scat_dispersion_real
_atom_type_scat_dispersion_imag
_atom_type_scat_source
C C 0.0033 0.0016 'International Tables Vol C Tables 4.2.6.8 and 6.1.1.4'
H H 0.0000 0.0000 'International Tables Vol C Tables 4.2.6.8 and 6.1.1.4'
Au Au -2.0133 8.8022 'International Tables Vol C Tables 4.2.6.8 and 6.1.1.4'
Cl Cl 0.1484 0.1585 'International Tables Vol C Tables 4.2.6.8 and 6.1.1.4'
N N 0.0061 0.0033 'International Tables Vol C Tables 4.2.6.8 and 6.1.1.4'
P P 0.1023 0.0942 'International Tables Vol C Tables 4.2.6.8 and 6.1.1.4'

loop_
_geom_angle_atom_site_label_1
_geom_angle_atom_site_label_2
_geom_angle_atom_site_label_3
_geom_angle
_geom_angle_site_symmetry_1
_geom_angle_site_symmetry_3
_geom_angle_publ_flag
P4 Au4 Cl4 176.25(3) . . ?
C45 P4 C51 106.70(15) . . ?
C45 P4 C37 107.68(16) . . ?
C51 P4 C37 101.37(15) . . ?
C45 P4 Au4 114.52(12) . . ?
C51 P4 Au4 113.37(12) . . ?
C37 P4 Au4 112.19(10) . . ?
C38 N3 C37 115.6(3) . . ?
C38 N4 C35 115.5(3) . . ?
N4 C35 C36 122.4(3) . . ?
N4 C35 P3A 113.2(5) . . ?
C36 C35 P3A 124.3(5) . . ?
N4 C35 P3B 113.6(4) . . ?
C36 C35 P3B 123.8(4) . . ?
C37 C36 C35 116.7(3) . . ?
N3 C37 C36 122.5(3) . . ?
N3 C37 P4 111.9(2) . . ?
C36 C37 P4 125.7(2) . . ?
N3 C38 N4 127.4(3) . . ?
C40 C39 C44 118.5(3) . . ?
C40 C39 P3B 127.2(4) . . ?
C44 C39 P3B 114.2(4) . . ?
C40 C39 P3A 119.0(4) . . ?
C44 C39 P3A 122.4(4) . . ?
C39 C40 C41 120.2(4) . . ?
C42 C41 C40 120.5(4) . . ?
C41 C42 C43 119.6(4) . . ?
C42 C43 C44 120.5(4) . . ?
C43 C44 C39 120.7(4) . . ?
C46 C45 C50 119.2(3) . . ?
C46 C45 P4 122.0(3) . . ?
C50 C45 P4 118.8(3) . . ?
C47 C46 C45 119.5(4) . . ?
C48 C47 C46 120.1(4) . . ?
C49 C48 C47 120.3(4) . . ?
C48 C49 C50 120.4(4) . . ?
C49 C50 C45 120.4(4) . . ?
C56 C51 C52 120.2(3) . . ?
C56 C51 P4 119.4(3) . . ?
C52 C51 P4 120.4(3) . . ?
C53 C52 C51 119.1(4) . . ?
C54 C53 C52 120.6(4) . . ?
C53 C54 C55 120.6(4) . . ?
C54 C55 C56 119.7(4) . . ?
C51 C56 C55 119.7(4) . . ?
P1 Au1 Cl1 178.38(4) . . ?
C1 P1 C7 106.72(15) . . ?
C1 P1 C13 104.88(15) . . ?
C7 P1 C13 104.72(14) . . ?
C1 P1 Au1 117.29(11) . . ?
C7 P1 Au1 111.99(11) . . ?
C13 P1 Au1 110.29(10) . . ?
C17 P2 C23 109.28(15) . . ?
C17 P2 C15 102.41(15) . . ?
C23 P2 C15 102.29(15) . . ?
C17 P2 Au2A 116.93(11) . . ?
C23 P2 Au2A 106.39(12) . . ?
C15 P2 Au2A 118.45(10) . . ?
C17 P2 Au2B 108.29(11) . . ?
C23 P2 Au2B 120.49(12) . . ?
C15 P2 Au2B 112.54(10) . . ?
C14 N1 C13 115.5(3) . . ?
C15 N2 C14 115.8(3) . . ?
C6 C1 C2 119.4(3) . . ?
C6 C1 P1 120.7(3) . . ?
C2 C1 P1 119.8(3) . . ?
C3 C2 C1 120.5(4) . . ?
C2 C3 C4 119.5(4) . . ?
C5 C4 C3 120.0(4) . . ?
C4 C5 C6 121.1(4) . . ?
C5 C6 C1 119.5(4) . . ?
C12 C7 C8 119.5(3) . . ?
C12 C7 P1 122.7(3) . . ?
C8 C7 P1 117.8(3) . . ?
C9 C8 C7 119.6(3) . . ?
C8 C9 C10 120.1(4) . . ?
C11 C10 C9 120.2(3) . . ?
C10 C11 C12 120.0(3) . . ?
C11 C12 C7 120.6(3) . . ?
N1 C13 C16 122.4(3) . . ?
N1 C13 P1 114.7(2) . . ?
C16 C13 P1 122.7(2) . . ?
N1 C14 N2 127.5(3) . . ?
N2 C15 C16 121.9(3) . . ?
N2 C15 P2 115.3(2) . . ?
C16 C15 P2 122.8(2) . . ?
C13 C16 C15 116.8(3) . . ?
C22 C17 C18 118.9(3) . . ?
C22 C17 P2 120.0(3) . . ?
C18 C17 P2 121.1(2) . . ?
C19 C18 C17 120.8(3) . . ?
C18 C19 C20 120.1(3) . . ?
C21 C20 C19 119.7(3) . . ?
C20 C21 C22 120.8(4) . . ?
C21 C22 C17 119.7(3) . . ?
C28 C23 C24 119.2(3) . . ?
C28 C23 P2 124.0(3) . . ?
C24 C23 P2 116.8(3) . . ?
C25 C24 C23 120.2(3) . . ?
C26 C25 C24 120.1(3) . . ?
C25 C26 C27 119.9(3) . . ?
C26 C27 C28 120.5(3) . . ?
C27 C28 C23 120.0(3) . . ?
C34 C29 C30 119.9(6) . . ?
C31 C30 C29 119.6(6) . . ?
C31 C30 P3A 118.4(6) . . ?
C29 C30 P3A 121.8(6) . . ?
C32 C31 C30 119.0(7) . . ?
C33 C32 C31 121.2(8) . . ?
C32 C33 C34 120.2(7) . . ?
C33 C34 C29 120.0(6) . . ?
P3A Au3A Cl3A 172.9(5) . . ?
C35 P3A C30 102.5(4) . . ?
C35 P3A C39 107.0(6) . . ?
C30 P3A C39 111.7(6) . . ?
C35 P3A Au3A 111.4(5) . . ?
C30 P3A Au3A 117.2(6) . . ?
C39 P3A Au3A 106.6(3) . . ?
C30B C29B C32B 119.3(6) . . ?
C30B C29B P3B 124.5(6) . . ?
C32B C29B P3B 116.1(5) . . ?
C29B C30B C31B 119.9(6) . . ?
C34B C31B C30B 120.6(7) . . ?
C33B C32B C29B 119.8(6) . . ?
C34B C33B C32B 120.7(6) . . ?
C31B C34B C33B 119.5(7) . . ?
P3B Au3B Cl3B 175.1(4) . . ?
C39 P3B C29B 106.6(6) . . ?
C39 P3B C35 103.2(5) . . ?
C29B P3B C35 104.5(4) . . ?
C39 P3B Au3B 115.8(3) . . ?
C29B P3B Au3B 109.6(5) . . ?
C35 P3B Au3B 116.1(5) . . ?
P2 Au2A Cl2A 172.57(5) . . ?
Cl2B Au2B P2 174.16(5) . . ?

loop_
_geom_bond_atom_site_label_1
_geom_bond_atom_site_label_2
_geom_bond_distance
_geom_bond_site_symmetry_2
_geom_bond_publ_flag
Au4 P4 2.2260(9) . ?
Au4 Cl4 2.2835(9) . ?
P4 C45 1.806(4) . ?
P4 C51 1.820(3) . ?
P4 C37 1.836(3) . ?
N3 C38 1.330(4) . ?
N3 C37 1.335(4) . ?
N4 C38 1.333(4) . ?
N4 C35 1.336(4) . ?
C35 C36 1.382(4) . ?
C35 P3A 1.766(11) . ?
C35 P3B 1.917(10) . ?
C36 C37 1.381(4) . ?
C39 C40 1.370(5) . ?
C39 C44 1.391(5) . ?
C39 P3B 1.782(12) . ?
C39 P3A 1.842(12) . ?
C40 C41 1.401(6) . ?
C41 C42 1.362(6) . ?
C42 C43 1.367(6) . ?
C43 C44 1.379(6) . ?
C45 C46 1.390(5) . ?
C45 C50 1.393(5) . ?
C46 C47 1.388(5) . ?
C47 C48 1.386(7) . ?
C48 C49 1.356(7) . ?
C49 C50 1.376(5) . ?
C51 C56 1.385(5) . ?
C51 C52 1.392(5) . ?
C52 C53 1.390(5) . ?
C53 C54 1.362(7) . ?
C54 C55 1.381(7) . ?
C55 C56 1.391(5) . ?
Au1 P1 2.2200(8) . ?
Au1 Cl1 2.2831(10) . ?
P1 C1 1.800(3) . ?
P1 C7 1.826(3) . ?
P1 C13 1.838(3) . ?
P2 C17 1.807(3) . ?
P2 C23 1.810(3) . ?
P2 C15 1.841(3) . ?
P2 Au2A 2.1629(9) . ?
P2 Au2B 2.3068(10) . ?
N1 C14 1.335(4) . ?
N1 C13 1.340(4) . ?
N2 C15 1.334(4) . ?
N2 C14 1.338(4) . ?
C1 C6 1.395(5) . ?
C1 C2 1.396(5) . ?
C2 C3 1.374(5) . ?
C3 C4 1.396(6) . ?
C4 C5 1.369(6) . ?
C5 C6 1.379(5) . ?
C7 C12 1.385(4) . ?
C7 C8 1.403(5) . ?
C8 C9 1.384(5) . ?
C9 C10 1.393(5) . ?
C10 C11 1.376(6) . ?
C11 C12 1.384(5) . ?
C13 C16 1.383(4) . ?
C15 C16 1.398(4) . ?
C17 C22 1.393(5) . ?
C17 C18 1.396(4) . ?
C18 C19 1.375(5) . ?
C19 C20 1.384(5) . ?
C20 C21 1.377(6) . ?
C21 C22 1.388(5) . ?
C23 C28 1.388(5) . ?
C23 C24 1.402(4) . ?
C24 C25 1.383(5) . ?
C25 C26 1.381(5) . ?
C26 C27 1.384(5) . ?
C27 C28 1.385(5) . ?
C29 C34 1.377(8) . ?
C29 C30 1.399(8) . ?
C30 C31 1.387(8) . ?
C30 P3A 1.804(11) . ?
C31 C32 1.384(9) . ?
C32 C33 1.361(10) . ?
C33 C34 1.375(9) . ?
Cl3A Au3A 2.299(8) . ?
Au3A P3A 2.217(8) . ?
C29B C30B 1.382(8) . ?
C29B C32B 1.395(8) . ?
C29B P3B 1.816(12) . ?
C30B C31B 1.393(8) . ?
C31B C34B 1.372(9) . ?
C32B C33B 1.384(8) . ?
C33B C34B 1.376(9) . ?
Cl3B Au3B 2.280(8) . ?
Au3B P3B 2.241(8) . ?
Au2A Cl2A 2.2987(16) . ?
Au2B Cl2B 2.3035(16) . ?

loop_
_geom_torsion_atom_site_label_1
_geom_torsion_atom_site_label_2
_geom_torsion_atom_site_label_3
_geom_torsion_atom_site_label_4
_geom_torsion
_geom_torsion_site_symmetry_1
_geom_torsion_site_symmetry_2
_geom_torsion_site_symmetry_3
_geom_torsion_site_symmetry_4
_geom_torsion_publ_flag
C38 N4 C35 C36 -2.5(5) . . . . ?
C38 N4 C35 P3A -178.1(4) . . . . ?
C38 N4 C35 P3B 172.7(3) . . . . ?
N4 C35 C36 C37 2.5(5) . . . . ?
P3A C35 C36 C37 177.7(4) . . . . ?
P3B C35 C36 C37 -172.2(4) . . . . ?
C38 N3 C37 C36 -1.4(5) . . . . ?
C38 N3 C37 P4 178.1(2) . . . . ?
C35 C36 C37 N3 -0.4(5) . . . . ?
C35 C36 C37 P4 -179.9(2) . . . . ?
C45 P4 C37 N3 178.4(2) . . . . ?
C51 P4 C37 N3 66.6(3) . . . . ?
Au4 P4 C37 N3 -54.7(2) . . . . ?
C45 P4 C37 C36 -2.1(3) . . . . ?
C51 P4 C37 C36 -113.9(3) . . . . ?
Au4 P4 C37 C36 124.8(3) . . . . ?
C37 N3 C38 N4 1.5(5) . . . . ?
C35 N4 C38 N3 0.4(5) . . . . ?
C44 C39 C40 C41 -0.8(6) . . . . ?
P3B C39 C40 C41 -175.4(5) . . . . ?
P3A C39 C40 C41 178.4(5) . . . . ?
C39 C40 C41 C42 -0.5(7) . . . . ?
C40 C41 C42 C43 0.8(7) . . . . ?
C41 C42 C43 C44 0.3(7) . . . . ?
C42 C43 C44 C39 -1.6(7) . . . . ?
C40 C39 C44 C43 1.8(6) . . . . ?
P3B C39 C44 C43 177.1(5) . . . . ?
P3A C39 C44 C43 -177.4(5) . . . . ?
C51 P4 C45 C46 50.5(4) . . . . ?
C37 P4 C45 C46 -57.6(4) . . . . ?
Au4 P4 C45 C46 176.8(3) . . . . ?
C51 P4 C45 C50 -126.2(3) . . . . ?
C37 P4 C45 C50 125.6(3) . . . . ?
Au4 P4 C45 C50 0.1(3) . . . . ?
C50 C45 C46 C47 0.1(7) . . . . ?
P4 C45 C46 C47 -176.6(4) . . . . ?
C45 C46 C47 C48 1.2(8) . . . . ?
C46 C47 C48 C49 -1.5(8) . . . . ?
C47 C48 C49 C50 0.4(8) . . . . ?
C48 C49 C50 C45 0.9(7) . . . . ?
C46 C45 C50 C49 -1.2(6) . . . . ?
P4 C45 C50 C49 175.6(3) . . . . ?
C45 P4 C51 C56 94.2(3) . . . . ?
C37 P4 C51 C56 -153.2(3) . . . . ?
Au4 P4 C51 C56 -32.7(3) . . . . ?
C45 P4 C51 C52 -85.7(3) . . . . ?
C37 P4 C51 C52 26.9(3) . . . . ?
Au4 P4 C51 C52 147.3(2) . . . . ?
C56 C51 C52 C53 0.8(5) . . . . ?
P4 C51 C52 C53 -179.2(3) . . . . ?
C51 C52 C53 C54 0.2(6) . . . . ?
C52 C53 C54 C55 -1.0(7) . . . . ?
C53 C54 C55 C56 0.6(6) . . . . ?
C52 C51 C56 C55 -1.1(5) . . . . ?
P4 C51 C56 C55 178.9(3) . . . . ?
C54 C55 C56 C51 0.4(6) . . . . ?
C7 P1 C1 C6 73.3(3) . . . . ?
C13 P1 C1 C6 -37.5(3) . . . . ?
Au1 P1 C1 C6 -160.2(3) . . . . ?
C7 P1 C1 C2 -103.2(3) . . . . ?
C13 P1 C1 C2 146.0(3) . . . . ?
Au1 P1 C1 C2 23.3(3) . . . . ?
C6 C1 C2 C3 -0.3(6) . . . . ?
P1 C1 C2 C3 176.2(3) . . . . ?
C1 C2 C3 C4 -0.1(7) . . . . ?
C2 C3 C4 C5 -0.3(7) . . . . ?
C3 C4 C5 C6 1.2(8) . . . . ?
C4 C5 C6 C1 -1.7(7) . . . . ?
C2 C1 C6 C5 1.2(6) . . . . ?
P1 C1 C6 C5 -175.3(3) . . . . ?
C1 P1 C7 C12 -7.5(3) . . . . ?
C13 P1 C7 C12 103.3(3) . . . . ?
Au1 P1 C7 C12 -137.2(2) . . . . ?
C1 P1 C7 C8 170.7(3) . . . . ?
C13 P1 C7 C8 -78.5(3) . . . . ?
Au1 P1 C7 C8 41.0(3) . . . . ?
C12 C7 C8 C9 -1.1(5) . . . . ?
P1 C7 C8 C9 -179.3(3) . . . . ?
C7 C8 C9 C10 0.7(6) . . . . ?
C8 C9 C10 C11 -0.4(6) . . . . ?
C9 C10 C11 C12 0.5(6) . . . . ?
C10 C11 C12 C7 -0.9(5) . . . . ?
C8 C7 C12 C11 1.2(5) . . . . ?
P1 C7 C12 C11 179.4(3) . . . . ?
C14 N1 C13 C16 -0.8(5) . . . . ?
C14 N1 C13 P1 -177.1(3) . . . . ?
C1 P1 C13 N1 -54.8(3) . . . . ?
C7 P1 C13 N1 -167.0(2) . . . . ?
Au1 P1 C13 N1 72.4(2) . . . . ?
C1 P1 C13 C16 128.9(3) . . . . ?
C7 P1 C13 C16 16.7(3) . . . . ?
Au1 P1 C13 C16 -104.0(3) . . . . ?
C13 N1 C14 N2 2.8(6) . . . . ?
C15 N2 C14 N1 -2.5(6) . . . . ?
C14 N2 C15 C16 0.2(5) . . . . ?
C14 N2 C15 P2 179.3(3) . . . . ?
C17 P2 C15 N2 -75.0(3) . . . . ?
C23 P2 C15 N2 171.8(2) . . . . ?
Au2A P2 C15 N2 55.3(3) . . . . ?
Au2B P2 C15 N2 41.0(3) . . . . ?
C17 P2 C15 C16 104.0(3) . . . . ?
C23 P2 C15 C16 -9.2(3) . . . . ?
Au2A P2 C15 C16 -125.7(2) . . . . ?
Au2B P2 C15 C16 -139.9(2) . . . . ?
N1 C13 C16 C15 -1.1(5) . . . . ?
P1 C13 C16 C15 174.9(2) . . . . ?
N2 C15 C16 C13 1.4(5) . . . . ?
P2 C15 C16 C13 -177.6(2) . . . . ?
C23 P2 C17 C22 -123.2(3) . . . . ?
C15 P2 C17 C22 128.9(3) . . . . ?
Au2A P2 C17 C22 -2.3(3) . . . . ?
Au2B P2 C17 C22 9.8(3) . . . . ?
C23 P2 C17 C18 57.2(3) . . . . ?
C15 P2 C17 C18 -50.8(3) . . . . ?
Au2A P2 C17 C18 178.0(2) . . . . ?
Au2B P2 C17 C18 -169.9(2) . . . . ?
C22 C17 C18 C19 0.7(5) . . . . ?
P2 C17 C18 C19 -179.7(3) . . . . ?
C17 C18 C19 C20 0.2(5) . . . . ?
C18 C19 C20 C21 -1.3(6) . . . . ?
C19 C20 C21 C22 1.6(6) . . . . ?
C20 C21 C22 C17 -0.6(6) . . . . ?
C18 C17 C22 C21 -0.5(5) . . . . ?
P2 C17 C22 C21 179.9(3) . . . . ?
C17 P2 C23 C28 1.3(4) . . . . ?
C15 P2 C23 C28 109.3(3) . . . . ?
Au2A P2 C23 C28 -125.8(3) . . . . ?
Au2B P2 C23 C28 -125.0(3) . . . . ?
C17 P2 C23 C24 -178.9(3) . . . . ?
C15 P2 C23 C24 -70.9(3) . . . . ?
Au2A P2 C23 C24 54.0(3) . . . . ?
Au2B P2 C23 C24 54.8(3) . . . . ?
C28 C23 C24 C25 -2.1(6) . . . . ?
P2 C23 C24 C25 178.1(3) . . . . ?
C23 C24 C25 C26 0.9(6) . . . . ?
C24 C25 C26 C27 0.5(6) . . . . ?
C25 C26 C27 C28 -0.6(7) . . . . ?
C26 C27 C28 C23 -0.6(7) . . . . ?
C24 C23 C28 C27 1.9(6) . . . . ?
P2 C23 C28 C27 -178.3(3) . . . . ?
C34 C29 C30 C31 -2.6(11) . . . . ?
C34 C29 C30 P3A -177.3(7) . . . . ?
C29 C30 C31 C32 1.9(10) . . . . ?
P3A C30 C31 C32 176.9(8) . . . . ?
C30 C31 C32 C33 0.0(12) . . . . ?
C31 C32 C33 C34 -1.3(14) . . . . ?
C32 C33 C34 C29 0.6(13) . . . . ?
C30 C29 C34 C33 1.3(11) . . . . ?
N4 C35 P3A C30 67.5(6) . . . . ?
C36 C35 P3A C30 -108.0(6) . . . . ?
N4 C35 P3A C39 -174.8(3) . . . . ?
C36 C35 P3A C39 9.6(6) . . . . ?
N4 C35 P3A Au3A -58.7(5) . . . . ?
C36 C35 P3A Au3A 125.8(5) . . . . ?
C31 C30 P3A C35 -120.9(7) . . . . ?
C29 C30 P3A C35 53.9(9) . . . . ?
C31 C30 P3A C39 124.9(6) . . . . ?
C29 C30 P3A C39 -60.3(9) . . . . ?
C31 C30 P3A Au3A 1.4(9) . . . . ?
C29 C30 P3A Au3A 176.3(6) . . . . ?
C40 C39 P3A C35 -99.2(5) . . . . ?
C44 C39 P3A C35 80.0(5) . . . . ?
C40 C39 P3A C30 12.2(7) . . . . ?
C44 C39 P3A C30 -168.6(4) . . . . ?
C40 C39 P3A Au3A 141.5(4) . . . . ?
C44 C39 P3A Au3A -39.3(7) . . . . ?
C32B C29B C30B C31B 3.4(9) . . . . ?
P3B C29B C30B C31B -171.9(7) . . . . ?
C29B C30B C31B C34B -0.7(10) . . . . ?
C30B C29B C32B C33B -2.7(9) . . . . ?
P3B C29B C32B C33B 172.9(6) . . . . ?
C29B C32B C33B C34B -0.7(10) . . . . ?
C30B C31B C34B C33B -2.7(11) . . . . ?
C32B C33B C34B C31B 3.4(11) . . . . ?
C40 C39 P3B C29B 18.3(7) . . . . ?
C44 C39 P3B C29B -156.6(4) . . . . ?
C40 C39 P3B C35 -91.5(6) . . . . ?
C44 C39 P3B C35 93.7(4) . . . . ?
C40 C39 P3B Au3B 140.4(4) . . . . ?
C44 C39 P3B Au3B -34.4(7) . . . . ?
C30B C29B P3B C39 -95.4(7) . . . . ?
C32B C29B P3B C39 89.2(6) . . . . ?
C30B C29B P3B C35 13.5(9) . . . . ?
C32B C29B P3B C35 -161.9(5) . . . . ?
C30B C29B P3B Au3B 138.6(5) . . . . ?
C32B C29B P3B Au3B -36.8(8) . . . . ?
